data_7012628
loop_
_publ_author_name
'Rarig, Jr., Randy S.'
'Zubieta, Jon'

_publ_section_title
;
 Solid state coordination chemistry: secondary metal--ligand influences
 on the structures of vanadium oxides. Hydrothermal syntheses and
 structures of [Zn(tpytrz)2V2O6], [Zn3(tpytrz)2(H2O)2V6O18]&#x00B7;6H2O
 and [Cu3(tpytrz)2(H2O)2V8O23]&#x00B7;3H2O (tpytrz =
 2,4,6-tri(4-pyridyl)-1,3,5-triazine)Electronic supplementary
 information (ESI) available: colour versions of Fig. 1--3. See
 http://www.rsc.org/suppdata/dt/b2/b212458k/
;
_journal_issue 9
_journal_name_full 'Dalton Transactions'
_journal_page_first 1861
_journal_paper_doi 10.1039/b212458k
_journal_year 2003
_chemical_formula_sum 'C18 H20 N6 O13 V3 Zn1.5'
_chemical_formula_weight 779.28
_chemical_name_systematic
; 
? 
;
_space_group_IT_number 14
_symmetry_cell_setting monoclinic
_symmetry_space_group_name_Hall '-P 2ybc'
_symmetry_space_group_name_H-M 'P 1 21/c 1'
_atom_sites_solution_hydrogens difmap
_atom_sites_solution_primary direct
_atom_sites_solution_secondary difmap
_audit_creation_method SHELXL-97
_cell_angle_alpha 90.00
_cell_angle_beta 102.3630(10)
_cell_angle_gamma 90.00
_cell_formula_units_Z 4
_cell_length_a 7.8393(3)
_cell_length_b 22.8107(9)
_cell_length_c 15.1124(6)
_cell_measurement_reflns_used 9352
_cell_measurement_temperature 90(2)
_cell_measurement_theta_max 33.08
_cell_measurement_theta_min 1.64
_cell_volume 2639.73(18)
_computing_cell_refinement 'Bruker SMART'
_computing_data_collection 'Bruker SMART'
_computing_data_reduction 'Bruker SAINT'
_computing_molecular_graphics 'Bruker SHELXTL and CrytsalMAker 5.x'
_computing_publication_material 'Bruker SHELXTL'
_computing_structure_refinement 'SHELXL-97 (Sheldrick, 1997)'
_computing_structure_solution 'SHELXS-97 (Sheldrick, 1990)'
_diffrn_ambient_temperature 90(2)
_diffrn_detector_area_resol_mean '512 x 512'
_diffrn_measured_fraction_theta_full 0.936
_diffrn_measured_fraction_theta_max 0.936
_diffrn_measurement_device_type 'APEX CCD area detector'
_diffrn_measurement_method 'Phi and omega scans'
_diffrn_radiation_monochromator graphite
_diffrn_radiation_source 'fine-focus sealed tube'
_diffrn_radiation_type MoK\a
_diffrn_radiation_wavelength 0.71073
_diffrn_reflns_av_R_equivalents 0.0310
_diffrn_reflns_av_sigmaI/netI 0.0317
_diffrn_reflns_limit_h_max 11
_diffrn_reflns_limit_h_min -11
_diffrn_reflns_limit_k_max 33
_diffrn_reflns_limit_k_min -34
_diffrn_reflns_limit_l_max 22
_diffrn_reflns_limit_l_min -23
_diffrn_reflns_number 34934
_diffrn_reflns_theta_full 33.08
_diffrn_reflns_theta_max 33.08
_diffrn_reflns_theta_min 1.64
_diffrn_standards_decay_% <1%
_exptl_absorpt_coefficient_mu 2.447
_exptl_absorpt_correction_T_max 0.8874
_exptl_absorpt_correction_T_min 0.4410
_exptl_absorpt_correction_type multi-scan
_exptl_absorpt_process_details 'SADABS SHELXL-97 (Sheldrick, 1997)'
_exptl_crystal_density_diffrn 1.961
_exptl_crystal_density_method 'not measured'
_exptl_crystal_F_000 1552
_exptl_crystal_size_max 0.40
_exptl_crystal_size_mid 0.10
_exptl_crystal_size_min 0.05
_refine_diff_density_max 1.272
_refine_diff_density_min -1.254
_refine_diff_density_rms 0.170
_refine_ls_extinction_method none
_refine_ls_goodness_of_fit_ref 1.080
_refine_ls_hydrogen_treatment refall
_refine_ls_matrix_type full
_refine_ls_number_parameters 433
_refine_ls_number_reflns 9352
_refine_ls_number_restraints 0
_refine_ls_restrained_S_all 1.080
_refine_ls_R_factor_all 0.0594
_refine_ls_R_factor_gt 0.0488
_refine_ls_shift/su_max 0.003
_refine_ls_shift/su_mean 0.000
_refine_ls_structure_factor_coef Fsqd
_refine_ls_weighting_details 'calc w=1/[\s^2^(Fo^2^)+(0.0734P)^2^+3.7423P] where P=(Fo^2^+2Fc^2^)/3'
_refine_ls_weighting_scheme calc
_refine_ls_wR_factor_gt 0.1316
_refine_ls_wR_factor_ref 0.1387
_reflns_number_gt 7843
_reflns_number_total 9352
_reflns_threshold_expression >2sigma(I)
_cod_data_source_file b212458k.txt
_cod_data_source_block p21c
_cod_depositor_comments
;
The following automatic conversions were performed:
'_symmetry_cell_setting' value 'Monoclinic' changed to 'monoclinic'
according to '/home/saulius/struct/CIF-dictionaries/cif_core.dic'
dictionary named 'cif_core.dic' version 2.4.1 from 2010-06-29.

Automatic conversion script
Id: cif_fix_enum 1527 2010-12-29 10:47:43Z saulius 
;
_cod_original_sg_symbol_H-M P2(1)/c
_cod_original_formula_sum 'C18 H20 N6 O13 V3 Zn1.50'
_cod_database_code 7012628

loop_
_symmetry_equiv_pos_as_xyz
'x, y, z'
'-x, y+1/2, -z+1/2'
'-x, -y, -z'
'x, -y-1/2, z-1/2'

loop_
_atom_site_label
_atom_site_type_symbol
_atom_site_fract_x
_atom_site_fract_y
_atom_site_fract_z
_atom_site_U_iso_or_equiv
_atom_site_adp_type
_atom_site_occupancy
_atom_site_symmetry_multiplicity
_atom_site_calc_flag
_atom_site_refinement_flags
_atom_site_disorder_assembly
_atom_site_disorder_group
Zn1 Zn 1.0000 0.5000 0.0000 0.01482(9) Uani 1 2 d S . .
Zn2 Zn 0.90013(4) 0.295262(13) 0.18854(2) 0.01598(8) Uani 1 1 d . . .
V1 V 0.50158(7) 0.36478(3) -0.06567(4) 0.02647(12) Uani 1 1 d . . .
V2 V 0.94234(6) 0.347145(19) -0.02522(3) 0.01535(9) Uani 1 1 d . . .
V3 V 1.15085(7) 0.20295(2) 0.32254(3) 0.02077(10) Uani 1 1 d . . .
O1 O 1.2620(3) 0.51176(9) -0.01760(15) 0.0222(4) Uani 1 1 d . . .
O2 O 1.0391(3) 0.41073(8) -0.02328(14) 0.0204(4) Uani 1 1 d . . .
O3 O 1.0363(3) 0.29425(10) -0.08629(17) 0.0303(5) Uani 1 1 d . . .
O4 O 0.7236(3) 0.35493(13) -0.07938(17) 0.0343(5) Uani 1 1 d . . .
O5 O 0.4932(4) 0.35684(14) 0.0397(2) 0.0471(7) Uani 1 1 d . . .
O6 O 0.4365(3) 0.43161(12) -0.0987(2) 0.0388(6) Uani 1 1 d . . .
O7 O 0.9602(3) 0.32410(10) 0.08056(15) 0.0293(5) Uani 1 1 d . . .
O8 O 1.1146(3) 0.26687(9) 0.26588(14) 0.0233(4) Uani 1 1 d . . .
O9 O 1.3749(3) 0.19176(12) 0.36726(19) 0.0357(6) Uani 1 1 d . . .
O10 O 1.0735(4) 0.15020(10) 0.25459(18) 0.0368(6) Uani 1 1 d . . .
O11 O 0.1059(5) 0.17251(18) 0.0666(3) 0.0619(10) Uani 1 1 d . . .
O12 O 0.5319(11) 0.2963(3) 0.3077(6) 0.066(2) Uani 0.50 1 d P . .
O12A O 0.4484(8) 0.3147(3) 0.2231(5) 0.0443(13) Uani 0.50 1 d P . .
O13 O 0.3361(9) 0.2773(4) 0.1271(5) 0.142(3) Uani 1 1 d . . .
C1 C 1.1982(4) 0.44387(12) 0.17476(18) 0.0194(5) Uani 1 1 d . . .
C2 C 1.2563(4) 0.43492(12) 0.26707(18) 0.0198(5) Uani 1 1 d . . .
C3 C 1.2058(4) 0.47460(11) 0.32702(17) 0.0163(4) Uani 1 1 d . . .
C4 C 1.0980(4) 0.52115(12) 0.29156(18) 0.0189(5) Uani 1 1 d . . .
C5 C 1.0429(4) 0.52592(12) 0.19859(18) 0.0191(5) Uani 1 1 d . . .
C6 C 1.2653(3) 0.46778(11) 0.42604(17) 0.0160(4) Uani 1 1 d . . .
C7 C 1.2789(4) 0.50191(11) 0.56743(17) 0.0169(4) Uani 1 1 d . . .
C8 C 1.4114(4) 0.41699(11) 0.54679(17) 0.0172(4) Uani 1 1 d . . .
C9 C 0.7462(4) 0.40877(12) 0.22622(18) 0.0199(5) Uani 1 1 d . . .
C10 C 0.7065(4) 0.45461(12) 0.27859(18) 0.0196(5) Uani 1 1 d . . .
C11 C 0.7612(3) 0.45087(11) 0.37259(17) 0.0169(4) Uani 1 1 d . . .
C12 C 0.8557(4) 0.40218(12) 0.40977(18) 0.0204(5) Uani 1 1 d . . .
C13 C 0.8907(4) 0.35836(12) 0.35337(19) 0.0212(5) Uani 1 1 d . . .
C14 C 0.6762(4) 0.19236(12) 0.20518(18) 0.0213(5) Uani 1 1 d . . .
C15 C 0.5707(4) 0.14427(13) 0.17547(19) 0.0222(5) Uani 1 1 d . . .
C16 C 0.5194(4) 0.13420(12) 0.08299(17) 0.0178(5) Uani 1 1 d . . .
C17 C 0.5736(4) 0.17311(14) 0.02355(19) 0.0242(6) Uani 1 1 d . . .
C18 C 0.6794(4) 0.21957(13) 0.05863(19) 0.0240(6) Uani 1 1 d . . .
N1 N 1.0920(3) 0.48845(10) 0.14086(15) 0.0161(4) Uani 1 1 d . . .
N2 N 1.3618(3) 0.42089(10) 0.45644(15) 0.0179(4) Uani 1 1 d . . .
N3 N 1.2189(3) 0.50946(10) 0.47854(15) 0.0180(4) Uani 1 1 d . . .
N4 N 1.3741(3) 0.45639(10) 0.60560(15) 0.0191(4) Uani 1 1 d . . .
N5 N 0.8363(3) 0.36146(10) 0.26268(15) 0.0178(4) Uani 1 1 d . . .
N6 N 0.7307(3) 0.22913(10) 0.14798(15) 0.0166(4) Uani 1 1 d . . .
H1 H 1.236(5) 0.4212(16) 0.132(2) 0.017(8) Uiso 1 1 d . . .
H2 H 1.328(4) 0.4036(15) 0.296(2) 0.011(7) Uiso 1 1 d . . .
H4 H 1.064(6) 0.5462(19) 0.326(3) 0.031(11) Uiso 1 1 d . . .
H5 H 0.966(5) 0.5557(17) 0.174(3) 0.021(9) Uiso 1 1 d . . .
H9 H 0.711(5) 0.4084(16) 0.166(3) 0.019(9) Uiso 1 1 d . . .
H10 H 0.641(6) 0.4878(19) 0.256(3) 0.033(11) Uiso 1 1 d . . .
H12 H 0.887(6) 0.3968(19) 0.468(3) 0.031(11) Uiso 1 1 d . . .
H13 H 0.959(5) 0.3277(19) 0.380(3) 0.030(10) Uiso 1 1 d . . .
H14 H 0.706(5) 0.2032(17) 0.271(3) 0.029(10) Uiso 1 1 d . . .
H15 H 0.533(5) 0.1210(19) 0.216(3) 0.029(10) Uiso 1 1 d . . .
H17 H 0.545(6) 0.170(2) -0.039(3) 0.045(13) Uiso 1 1 d . . .
H18 H 0.722(5) 0.2481(18) 0.022(3) 0.029(10) Uiso 1 1 d . . .

loop_
_atom_site_aniso_label
_atom_site_aniso_U_11
_atom_site_aniso_U_22
_atom_site_aniso_U_33
_atom_site_aniso_U_23
_atom_site_aniso_U_13
_atom_site_aniso_U_12
Zn1 0.0193(2) 0.01330(18) 0.01061(18) 0.00064(13) 0.00046(14) -0.00085(14)
Zn2 0.02266(15) 0.01152(13) 0.01355(14) -0.00147(9) 0.00337(11) -0.00211(10)
V1 0.0211(2) 0.0299(3) 0.0280(3) -0.0134(2) 0.00456(19) -0.00633(19)
V2 0.0191(2) 0.01426(19) 0.01256(18) -0.00082(14) 0.00300(14) -0.00307(15)
V3 0.0237(2) 0.0158(2) 0.0218(2) 0.00519(16) 0.00237(17) 0.00111(16)
O1 0.0197(9) 0.0210(9) 0.0252(10) -0.0040(8) 0.0032(8) -0.0031(7)
O2 0.0285(10) 0.0143(8) 0.0171(9) 0.0007(7) 0.0019(7) -0.0021(7)
O3 0.0389(13) 0.0213(10) 0.0336(12) -0.0098(9) 0.0145(10) -0.0027(9)
O4 0.0215(10) 0.0509(16) 0.0289(12) -0.0085(11) 0.0014(9) -0.0028(10)
O5 0.0523(17) 0.0570(19) 0.0352(14) -0.0147(13) 0.0166(13) -0.0202(15)
O6 0.0339(13) 0.0324(13) 0.0478(16) -0.0131(11) 0.0038(11) 0.0001(10)
O7 0.0423(13) 0.0283(11) 0.0180(10) 0.0043(8) 0.0082(9) -0.0089(10)
O8 0.0287(10) 0.0170(9) 0.0220(10) 0.0054(7) 0.0006(8) 0.0003(8)
O9 0.0248(11) 0.0353(13) 0.0455(15) 0.0210(11) 0.0040(10) 0.0045(9)
O10 0.0537(16) 0.0182(10) 0.0345(13) 0.0003(9) 0.0007(11) -0.0040(10)
O11 0.059(2) 0.071(2) 0.055(2) -0.0264(18) 0.0120(17) -0.0112(18)
O12 0.071(5) 0.068(5) 0.063(5) -0.014(4) 0.026(4) -0.022(4)
O12A 0.038(3) 0.037(3) 0.062(4) -0.006(3) 0.019(3) -0.003(2)
O13 0.109(5) 0.166(7) 0.162(7) 0.027(6) 0.053(5) 0.039(5)
C1 0.0239(12) 0.0189(12) 0.0139(11) -0.0019(9) 0.0007(9) 0.0035(9)
C2 0.0238(12) 0.0196(12) 0.0147(11) -0.0005(9) 0.0011(9) 0.0067(10)
C3 0.0206(11) 0.0145(10) 0.0127(10) -0.0001(8) 0.0011(8) 0.0011(9)
C4 0.0272(13) 0.0159(11) 0.0131(11) 0.0001(9) 0.0035(9) 0.0038(9)
C5 0.0264(13) 0.0155(11) 0.0150(11) 0.0018(9) 0.0040(9) 0.0053(9)
C6 0.0203(11) 0.0151(10) 0.0117(10) 0.0013(8) 0.0013(8) 0.0027(9)
C7 0.0219(12) 0.0160(11) 0.0119(10) -0.0008(8) 0.0014(8) 0.0019(9)
C8 0.0217(12) 0.0161(11) 0.0128(10) -0.0004(8) 0.0016(8) 0.0042(9)
C9 0.0257(13) 0.0191(12) 0.0135(11) -0.0017(9) 0.0011(9) 0.0020(10)
C10 0.0258(13) 0.0181(11) 0.0133(11) -0.0002(9) 0.0010(9) 0.0041(10)
C11 0.0201(11) 0.0162(11) 0.0142(10) -0.0017(8) 0.0032(9) 0.0013(9)
C12 0.0284(13) 0.0199(12) 0.0120(10) -0.0005(9) 0.0021(9) 0.0060(10)
C13 0.0287(13) 0.0177(12) 0.0165(11) 0.0004(9) 0.0032(10) 0.0046(10)
C14 0.0309(14) 0.0187(12) 0.0134(11) -0.0012(9) 0.0026(10) -0.0071(10)
C15 0.0311(14) 0.0197(12) 0.0143(11) 0.0008(9) 0.0014(10) -0.0108(10)
C16 0.0225(12) 0.0159(11) 0.0144(11) -0.0013(8) 0.0024(9) -0.0048(9)
C17 0.0322(15) 0.0261(13) 0.0133(11) -0.0009(10) 0.0029(10) -0.0110(11)
C18 0.0336(15) 0.0230(13) 0.0148(11) 0.0001(10) 0.0040(10) -0.0111(11)
N1 0.0205(10) 0.0142(9) 0.0123(9) 0.0003(7) 0.0008(7) 0.0006(8)
N2 0.0236(11) 0.0172(10) 0.0120(9) -0.0001(7) 0.0020(8) 0.0051(8)
N3 0.0258(11) 0.0163(10) 0.0112(9) -0.0005(7) 0.0020(8) 0.0041(8)
N4 0.0238(11) 0.0182(10) 0.0141(9) 0.0007(8) 0.0015(8) 0.0057(8)
N5 0.0221(10) 0.0156(9) 0.0154(10) -0.0018(8) 0.0034(8) -0.0012(8)
N6 0.0199(10) 0.0148(9) 0.0147(9) -0.0011(7) 0.0030(8) -0.0028(8)

loop_
_atom_type_symbol
_atom_type_description
_atom_type_scat_dispersion_real
_atom_type_scat_dispersion_imag
_atom_type_scat_source
C C 0.0033 0.0016 'International Tables Vol C Tables 4.2.6.8 and 6.1.1.4'
H H 0.0000 0.0000 'International Tables Vol C Tables 4.2.6.8 and 6.1.1.4'
N N 0.0061 0.0033 'International Tables Vol C Tables 4.2.6.8 and 6.1.1.4'
O O 0.0106 0.0060 'International Tables Vol C Tables 4.2.6.8 and 6.1.1.4'
V V 0.3005 0.5294 'International Tables Vol C Tables 4.2.6.8 and 6.1.1.4'
Zn Zn 0.2839 1.4301 'International Tables Vol C Tables 4.2.6.8 and 6.1.1.4'

loop_
_geom_angle_atom_site_label_1
_geom_angle_atom_site_label_2
_geom_angle_atom_site_label_3
_geom_angle
_geom_angle_site_symmetry_1
_geom_angle_site_symmetry_3
_geom_angle_publ_flag
O2 Zn1 O2 180.000(1) . 3_765 ?
O2 Zn1 N1 90.99(8) . . ?
O2 Zn1 N1 89.01(8) 3_765 . ?
O2 Zn1 N1 89.01(8) . 3_765 ?
O2 Zn1 N1 90.99(8) 3_765 3_765 ?
N1 Zn1 N1 180.0 . 3_765 ?
O2 Zn1 O1 94.45(8) . 3_765 ?
O2 Zn1 O1 85.55(8) 3_765 3_765 ?
N1 Zn1 O1 89.37(9) . 3_765 ?
N1 Zn1 O1 90.63(9) 3_765 3_765 ?
O2 Zn1 O1 85.55(8) . . ?
O2 Zn1 O1 94.45(8) 3_765 . ?
N1 Zn1 O1 90.63(9) . . ?
N1 Zn1 O1 89.37(9) 3_765 . ?
O1 Zn1 O1 180.00(17) 3_765 . ?
O7 Zn2 O8 106.81(10) . . ?
O7 Zn2 N5 110.76(10) . . ?
O8 Zn2 N5 101.67(10) . . ?
O7 Zn2 N6 105.35(10) . . ?
O8 Zn2 N6 111.25(9) . . ?
N5 Zn2 N6 120.40(10) . . ?
O5 V1 O6 109.03(16) . . ?
O5 V1 O9 109.87(14) . 4_465 ?
O6 V1 O9 113.18(13) . 4_465 ?
O5 V1 O4 109.96(15) . . ?
O6 V1 O4 108.82(14) . . ?
O9 V1 O4 105.92(12) 4_465 . ?
O2 V2 O7 108.71(11) . . ?
O2 V2 O4 108.91(12) . . ?
O7 V2 O4 110.84(13) . . ?
O2 V2 O3 111.75(11) . . ?
O7 V2 O3 109.10(13) . . ?
O4 V2 O3 107.54(12) . . ?
O10 V3 O8 108.82(12) . . ?
O10 V3 O9 110.14(15) . . ?
O8 V3 O9 111.51(11) . . ?
O10 V3 O3 109.42(14) . 4_566 ?
O8 V3 O3 107.52(11) . 4_566 ?
O9 V3 O3 109.37(13) . 4_566 ?
V2 O2 Zn1 141.24(13) . . ?
V2 O3 V3 134.87(14) . 4_565 ?
V2 O4 V1 146.29(16) . . ?
V2 O7 Zn2 161.22(16) . . ?
V3 O8 Zn2 128.67(13) . . ?
V3 O9 V1 134.77(15) . 4_666 ?
N1 C1 C2 122.5(2) . . ?
C1 C2 C3 118.7(2) . . ?
C4 C3 C2 118.6(2) . . ?
C4 C3 C6 120.3(2) . . ?
C2 C3 C6 121.1(2) . . ?
C5 C4 C3 118.9(2) . . ?
N1 C5 C4 122.8(2) . . ?
N2 C6 N3 124.9(2) . . ?
N2 C6 C3 117.8(2) . . ?
N3 C6 C3 117.3(2) . . ?
N4 C7 N3 125.3(2) . . ?
N4 C7 C11 118.2(2) . 3_766 ?
N3 C7 C11 116.4(2) . 3_766 ?
N4 C8 N2 125.1(2) . . ?
N4 C8 C16 118.3(2) . 4_666 ?
N2 C8 C16 116.6(2) . 4_666 ?
N5 C9 C10 122.3(2) . . ?
C9 C10 C11 118.5(2) . . ?
C12 C11 C10 118.9(2) . . ?
C12 C11 C7 119.9(2) . 3_766 ?
C10 C11 C7 121.2(2) . 3_766 ?
C13 C12 C11 119.4(2) . . ?
N5 C13 C12 121.9(3) . . ?
N6 C14 C15 122.4(2) . . ?
C16 C15 C14 118.7(2) . . ?
C15 C16 C17 118.8(2) . . ?
C15 C16 C8 121.5(2) . 4_465 ?
C17 C16 C8 119.7(2) . 4_465 ?
C18 C17 C16 118.9(3) . . ?
N6 C18 C17 122.5(3) . . ?
C5 N1 C1 118.5(2) . . ?
C5 N1 Zn1 119.63(18) . . ?
C1 N1 Zn1 121.89(18) . . ?
C6 N2 C8 115.1(2) . . ?
C7 N3 C6 115.0(2) . . ?
C7 N4 C8 114.6(2) . . ?
C9 N5 C13 119.0(2) . . ?
C9 N5 Zn2 123.25(18) . . ?
C13 N5 Zn2 117.77(19) . . ?
C14 N6 C18 118.7(2) . . ?
C14 N6 Zn2 123.57(18) . . ?
C18 N6 Zn2 117.62(18) . . ?

loop_
_geom_bond_atom_site_label_1
_geom_bond_atom_site_label_2
_geom_bond_distance
_geom_bond_site_symmetry_2
_geom_bond_publ_flag
Zn1 O2 2.100(2) . ?
Zn1 O2 2.100(2) 3_765 ?
Zn1 N1 2.113(2) . ?
Zn1 N1 2.113(2) 3_765 ?
Zn1 O1 2.144(2) 3_765 ?
Zn1 O1 2.144(2) . ?
Zn2 O7 1.909(2) . ?
Zn2 O8 1.942(2) . ?
Zn2 N5 2.007(2) . ?
Zn2 N6 2.016(2) . ?
V1 O5 1.618(3) . ?
V1 O6 1.650(3) . ?
V1 O9 1.802(2) 4_465 ?
V1 O4 1.810(2) . ?
V2 O2 1.634(2) . ?
V2 O7 1.660(2) . ?
V2 O4 1.744(2) . ?
V2 O3 1.772(2) . ?
V3 O10 1.613(3) . ?
V3 O8 1.684(2) . ?
V3 O9 1.760(2) . ?
V3 O3 1.800(2) 4_566 ?
O3 V3 1.800(2) 4_565 ?
O9 V1 1.802(2) 4_666 ?
C1 N1 1.344(3) . ?
C1 C2 1.387(4) . ?
C2 C3 1.396(4) . ?
C3 C4 1.391(4) . ?
C3 C6 1.477(3) . ?
C4 C5 1.383(4) . ?
C5 N1 1.336(3) . ?
C6 N2 1.334(3) . ?
C6 N3 1.338(3) . ?
C7 N4 1.335(3) . ?
C7 N3 1.336(3) . ?
C7 C11 1.484(4) 3_766 ?
C8 N4 1.339(3) . ?
C8 N2 1.340(3) . ?
C8 C16 1.477(4) 4_666 ?
C9 N5 1.342(4) . ?
C9 C10 1.386(4) . ?
C10 C11 1.396(4) . ?
C11 C12 1.385(4) . ?
C11 C7 1.484(4) 3_766 ?
C12 C13 1.379(4) . ?
C13 N5 1.347(3) . ?
C14 N6 1.339(3) . ?
C14 C15 1.389(4) . ?
C15 C16 1.388(4) . ?
C16 C17 1.393(4) . ?
C16 C8 1.477(4) 4_465 ?
C17 C18 1.380(4) . ?
C18 N6 1.342(3) . ?
